data_7705078
loop_
_publ_author_name
'Reguera, Leslie'
'Cano, Arely'
'Rodr\'iguez-Hern\'andez, Joelis'
'Rivera, Daniel G.'
'Van der Eycken, Erik V.'
'Ram\'irez-Rosales, Daniel'
'Reguera, Edilso'

_publ_section_title
;
 Cu<sup>I</sup>Cu<sup>II</sup> and
 Ag<sup>I</sup><i>p</i>-isocyanobenzoates as novel 1D semiconducting
 coordination oligomers.
;
_journal_issue 35
_journal_name_full 'Dalton transactions (Cambridge, England : 2003)'
_journal_page_first 12432
_journal_page_last 12440
_journal_paper_doi 10.1039/d0dt02461a
_journal_volume 49
_journal_year 2020
_chemical_formula_iupac Ag[C8H4O2N]
_chemical_formula_moiety 'Ag4 C32 O7 N4'
_chemical_formula_structural Ag[C8H4O2N]
_chemical_formula_sum 'C32 Ag4 N4 O7'
_chemical_formula_weight 983.84
_chemical_name_common 'silver(I) p-isocyanobenzoate'
_chemical_name_systematic ' silver(I) p-isocyanobenzoate'
_space_group_IT_number 15
_space_group_name_Hall '-C 2yc'
_space_group_name_H-M_alt 'C 1 2/c 1'
_symmetry_cell_setting monoclinic
_symmetry_space_group_name_Hall '-C 2yc'
_symmetry_space_group_name_H-M 'C 1 2/c 1'
_audit_update_record
;
2020-05-28 deposited with the CCDC.	2020-08-03 downloaded from the CCDC.
;
_cell_angle_alpha 90.0000
_cell_angle_beta 123.29(1)
_cell_angle_gamma 90.0000
_cell_formula_units_Z 4
_cell_length_a 11.504(1)
_cell_length_b 10.129(1)
_cell_length_c 7.604(1)
_cell_measurement_temperature 298
_cell_volume 740.65(16)
_computing_molecular_graphics 'DIAMOND (Branderbug, 2006)'
_computing_structure_refinement 'FULLPROF (Carvajal, 2013)'
_computing_structure_solution 'EXPO2013 (Altomare et al., 2013)'
_diffrn_ambient_temperature 298
_diffrn_detector 'link eyes'
_diffrn_measurement_device_type 'D8 ADVANCE BRUKER'
_diffrn_measurement_method 'q/2q scans'
_diffrn_radiation_type 'Cu K\a'
_diffrn_radiation_wavelength 1.541838
_diffrn_source 'sealed X-ray tube'
_diffrn_source_target Cu
_exptl_crystal_description powder
_pd_char_colour white
_pd_instr_location ' ?'
_pd_meas_2theta_range_inc 0.020007
_pd_meas_2theta_range_max 70.00000
_pd_meas_2theta_range_min 10.12000
_pd_meas_number_of_points 2995
_pd_meas_scan_method cont
_pd_prep_temperature 298
_pd_proc_2theta_range_inc 0.020007
_pd_proc_2theta_range_max 69.9934
_pd_proc_2theta_range_min 10.1134
_pd_proc_info_excluded_regions 'No regions were excluded'
_pd_proc_ls_background_function 'linear extrapolation'
_pd_proc_ls_pref_orient_corr ' ?'
_pd_proc_ls_profile_function pseudo-Voigt
_pd_proc_ls_prof_R_factor 4.10
_pd_proc_ls_prof_wR_expected 4.06
_pd_proc_ls_prof_wR_factor 5.10
_pd_proc_wavelength 1.540562
_pd_spec_mounting
; 'the samples were ground in an agate mortar and the loose powder 
was pressed into a diffractometer sample holder'
;
_pd_spec_mount_mode reflection
_pd_spec_shape flat_sheet
_pd_spec_size_axial 25
_pd_spec_size_equat 25
_pd_spec_size_thick 1
_refine_ls_goodness_of_fit_all 2.10
_refine_ls_number_parameters 27
_refine_ls_number_reflns 355
_refine_ls_number_restraints 1
_refine_ls_R_I_factor 4.57
_cod_data_source_file d0dt02461a2.cif
_cod_data_source_block AgCNBzCO2
_cod_depositor_comments
;
The following automatic conversions were performed:

data item '_symmetry_cell_setting' value 'Monoclinic' was changed to
'monoclinic' in accordance with the
/home/data/users/saulius/crontab/automatic-downloads/rss-feeds/RSC/lib/dictionaries/cif_core.dic
dictionary named 'cif_core.dic' version 2.4.2 last updated on
2011-04-26.

Automatic conversion script
Id: cif_fix_values 7556 2019-12-06 15:28:31Z antanas 

 Adding full bibliography for 7705078.cif.
;
_cod_original_cell_volume 740.61(14)
_cod_original_sg_symbol_H-M 'C 2/c'
_cod_original_formula_sum 'Ag4 C32 O7 N4'
_cod_database_code 7705078
_pd_proc_ls_prof_cr_factor 8.24
_pd_proc_ls_prof_cwr_factor 8.71
_pd_proc_ls_prof_chi2 1.51
_pd_proc_ls_prof_echi2 1.61

loop_
_symmetry_equiv_pos_as_xyz
x,y,z
-x,y,-z+1/2
-x,-y,-z
x,-y,z+1/2
x+1/2,y+1/2,z
-x+1/2,y+1/2,-z+1/2
-x+1/2,-y+1/2,-z
x+1/2,-y+1/2,z+1/2

loop_
_atom_site_label
_atom_site_fract_x
_atom_site_fract_y
_atom_site_fract_z
_atom_site_U_iso_or_equiv
_atom_site_occupancy
_atom_site_adp_type
_atom_site_type_symbol
Ag 0.5 0.110(2) 0.25 0.033(2) 1.00000 Uiso Ag
O1 0.365(2) 0.054(4) 0.281(3) 0.023(3) 0.443(2) Uiso O
O2 0.263(2) 0.212(3) 0.220(3) 0.023(3) 0.443(2) Uiso O
C3 0.063(1) -0.026(3) 0.242(2) 0.023(3) 1.00000 Uiso C
C4 0.159(3) 0.081(2) 0.274(2) 0.023(3) 1.00000 Uiso C
C5 0.281(2) 0.102(3) 0.288(2) 0.023(3) 0.443(2) Uiso C
C6 0.069(2) 0.176(3) 0.268(2) 0.023(3) 1.00000 Uiso C
C2 0.661(2) 0.136(2) 0.220(2) 0.023(3) 0.557(2) Uiso C
N2 0.753(3) 0.125(3) 0.192(2) 0.023(3) 0.557(2) Uiso N

loop_
_atom_type_symbol
_atom_type_scat_Cromer_Mann_a1
_atom_type_scat_Cromer_Mann_b1
_atom_type_scat_Cromer_Mann_a2
_atom_type_scat_Cromer_Mann_b2
_atom_type_scat_Cromer_Mann_a3
_atom_type_scat_Cromer_Mann_b3
_atom_type_scat_Cromer_Mann_a4
_atom_type_scat_Cromer_Mann_b4
_atom_type_scat_Cromer_Mann_c
_atom_type_scat_dispersion_real
_atom_type_scat_dispersion_imag
_atom_type_scat_source
ag 19.28080 0.64460 16.68850 7.47260 4.80450 24.66050 1.04630 99.81560 5.17900 -0.06000 4.28200 International_Tables_for_Crystallography_Vol.C(1991)_Tables_6.1.1.4_and_6.1.1.5
o 3.04850 13.27710 2.28680 5.70110 1.54630 0.32390 0.86700 32.90890 0.25080 0.04700 0.03200 International_Tables_for_Crystallography_Vol.C(1991)_Tables_6.1.1.4_and_6.1.1.5
c 2.31000 20.84390 1.02000 10.20750 1.58860 0.56870 0.86500 51.65120 0.21560 0.01700 0.00900 International_Tables_for_Crystallography_Vol.C(1991)_Tables_6.1.1.4_and_6.1.1.5
n 12.21260 0.00570 3.13220 9.89330 2.01250 28.99750 1.16630 0.58260 -11.52900 0.02900 0.01800 International_Tables_for_Crystallography_Vol.C(1991)_Tables_6.1.1.4_and_6.1.1.5

loop_
_geom_angle_atom_site_label_1
_geom_angle_atom_site_label_2
_geom_angle_atom_site_label_3
_geom_angle_site_symmetry_1
_geom_angle_site_symmetry_2
_geom_angle_site_symmetry_3
_geom_angle
_geom_angle_publ_flag
O1 Ag C2 . . . 169.0(2) y
Ag C2 N2 . . . 166.7(3) y
Ag O1 C5 . . . 135.3(4) y
O1 C5 O2 . . . 109.6(2) y
O1 C5 C4 . . . 144.5(4) y
O2 C5 C4 . . . 100.6(2) y
C5 C4 C6 . . . 127.4(3) y
C3 C4 C6 . . . 91.5(2) y
C3 C4 C5 . . . 140.8(3) y

loop_
_geom_bond_atom_site_label_1
_geom_bond_atom_site_label_2
_geom_bond_site_symmetry_1
_geom_bond_site_symmetry_2
_geom_bond_distance
_geom_bond_publ_flag
Ag C2 . . 2.003(2) y
C2 N2 . . 1.194(1) y
Ag O1 . . 1.783(1) y
O1 C5 . . 1.109(1) y
C5 O2 . . 1.198(1) y
C5 C4 . . 1.365(1) y
C4 C3 . . 1.469(1) y
C6 C4 . . 1.396(1) y

loop_
_geom_contact_atom_site_label_1
_geom_contact_atom_site_label_2
_geom_contact_distance
_geom_contact_site_symmetry_1
_geom_contact_site_symmetry_2
_geom_contact_publ_flag
? ? ? ? ? ?

loop_
_geom_hbond_atom_site_label_D
_geom_hbond_atom_site_label_H
_geom_hbond_atom_site_label_A
_geom_hbond_site_symmetry_D
_geom_hbond_site_symmetry_H
_geom_hbond_site_symmetry_A
_geom_hbond_distance_DH
_geom_hbond_distance_HA
_geom_hbond_distance_DA
_geom_hbond_angle_DHA
_geom_hbond_publ_flag
? ? ? ? ? ? ? ? ? ? ?

loop_
_geom_torsion_atom_site_label_1
_geom_torsion_atom_site_label_2
_geom_torsion_atom_site_label_3
_geom_torsion_atom_site_label_4
_geom_torsion_site_symmetry_1
_geom_torsion_site_symmetry_2
_geom_torsion_site_symmetry_3
_geom_torsion_site_symmetry_4
_geom_torsion
_geom_torsion_publ_flag
? ? ? ? ? ? ? ? ? ?
